data_4128761
loop_
_publ_author_name
'Kennedy, C. Rose'
'Zhong, Hongyu'
'Macaulay, Rachel L.'
'Chirik, Paul J.'

_publ_section_title
;
 Regio- and Diastereoselective Iron-Catalyzed [4+4]-Cycloaddition of
 1,3-Dienes.
;
_journal_issue 21
_journal_name_full 'Journal of the American Chemical Society'
_journal_page_first 8557
_journal_page_last 8573
_journal_paper_doi 10.1021/jacs.9b02443
_journal_volume 141
_journal_year 2019
_chemical_formula_sum 'C27 H36 Fe N2'
_chemical_formula_weight 444.43
_space_group_crystal_system tetragonal
_space_group_IT_number 81
_space_group_name_Hall 'P -4'
_space_group_name_H-M_alt 'P -4'
_atom_sites_solution_hydrogens geom
_audit_creation_method SHELXL-2014
_audit_update_record
;
2018-03-03 # Formatted by publCIF
;
_cell_angle_alpha 90
_cell_angle_beta 90
_cell_angle_gamma 90
_cell_formula_units_Z 4
_cell_length_a 13.8770(2)
_cell_length_b 13.8770(2)
_cell_length_c 12.2284(2)
_cell_measurement_reflns_used 9900
_cell_measurement_temperature 100(2)
_cell_measurement_theta_max 66.70
_cell_measurement_theta_min 3.18
_cell_volume 2354.84(6)
_computing_cell_refinement 'Bruker SAINT'
_computing_data_collection 'Bruker APEX3'
_computing_data_reduction 'Bruker SAINT'
_computing_molecular_graphics 'ORTEP3 (Farraguia, 1994)'
_computing_structure_refinement 'SHELXL-97 (Sheldrick, 2008)'
_computing_structure_solution 'SHELXT (Sheldrick 2016)'
_diffrn_ambient_temperature 100(2)
_diffrn_measured_fraction_theta_full 0.976
_diffrn_measured_fraction_theta_max 0.997
_diffrn_measurement_device_type 'Bruker D8 Venture Photon 100 CMOS'
_diffrn_measurement_method 'phi and omega scans'
_diffrn_radiation_source 'I\mS microfocus source'
_diffrn_radiation_type CuK\a
_diffrn_radiation_wavelength 1.54178
_diffrn_reflns_av_R_equivalents 0.0676
_diffrn_reflns_av_unetI/netI 0.0837
_diffrn_reflns_Laue_measured_fraction_full 0.976
_diffrn_reflns_Laue_measured_fraction_max 0.997
_diffrn_reflns_limit_h_max 16
_diffrn_reflns_limit_h_min -12
_diffrn_reflns_limit_k_max 16
_diffrn_reflns_limit_k_min -16
_diffrn_reflns_limit_l_max 14
_diffrn_reflns_limit_l_min -14
_diffrn_reflns_number 14188
_diffrn_reflns_point_group_measured_fraction_full 0.976
_diffrn_reflns_point_group_measured_fraction_max 0.997
_diffrn_reflns_theta_full 67.679
_diffrn_reflns_theta_max 66.692
_diffrn_reflns_theta_min 3.185
_exptl_absorpt_coefficient_mu 5.231
_exptl_absorpt_correction_T_max 0.7266
_exptl_absorpt_correction_T_min 0.6496
_exptl_absorpt_correction_type multi-scan
_exptl_absorpt_process_details 'TWINABS BRUKER AXS'
_exptl_crystal_colour black
_exptl_crystal_density_diffrn 1.254
_exptl_crystal_description plate
_exptl_crystal_F_000 952
_exptl_crystal_size_max 0.112
_exptl_crystal_size_mid 0.105
_exptl_crystal_size_min 0.105
_refine_diff_density_max 0.742
_refine_diff_density_min -0.460
_refine_diff_density_rms 0.080
_refine_ls_abs_structure_details
;
 Refined as an inversion twin.
;
_refine_ls_abs_structure_Flack 0.057(11)
_refine_ls_extinction_method none
_refine_ls_goodness_of_fit_ref 1.201
_refine_ls_hydrogen_treatment constr
_refine_ls_matrix_type full
_refine_ls_number_parameters 254
_refine_ls_number_reflns 3979
_refine_ls_number_restraints 0
_refine_ls_restrained_S_all 1.201
_refine_ls_R_factor_all 0.0724
_refine_ls_R_factor_gt 0.0594
_refine_ls_shift/su_max 0.000
_refine_ls_shift/su_mean 0.000
_refine_ls_structure_factor_coef Fsqd
_refine_ls_weighting_details 'w=1/[\s^2^(Fo^2^)+(0.0327P)^2^+1.5035P] where P=(Fo^2^+2Fc^2^)/3'
_refine_ls_weighting_scheme calc
_refine_ls_wR_factor_gt 0.1196
_refine_ls_wR_factor_ref 0.1255
_reflns_Friedel_coverage 0.896
_reflns_Friedel_fraction_full 0.976
_reflns_Friedel_fraction_max 0.997
_reflns_number_gt 3411
_reflns_number_total 3979
_reflns_threshold_expression 'I > 2\s(I)'
_cod_data_source_file ja9b02443_si_001.cif
_cod_data_source_block '[(iPr)PI]FeCOD'
_cod_original_cell_volume 2354.84(8)
_cod_database_code 4128761
_shelx_space_group_comment
;
The symmetry employed for this shelxl refinement is uniquely defined
by the following loop, which should always be used as a source of
symmetry information in preference to the above space-group names.
They are only intended as comments.
;
_shelxl_version_number 2014-3

loop_
_space_group_symop_operation_xyz
'x, y, z'
'-x, -y, z'
'y, -x, -z'
'-y, x, -z'

loop_
_atom_site_label
_atom_site_type_symbol
_atom_site_fract_x
_atom_site_fract_y
_atom_site_fract_z
_atom_site_U_iso_or_equiv
_atom_site_adp_type
_atom_site_occupancy
_atom_site_site_symmetry_order
_atom_site_calc_flag
_atom_site_refinement_flags_posn
_atom_site_refinement_flags_adp
C1 C 0.7592(4) 0.7523(4) 0.1459(5) 0.0117(13) Uani 1 1 d . .
C2 C 0.6666(5) 0.7448(5) 0.1020(5) 0.0151(15) Uani 1 1 d . .
C3 C 0.6564(5) 0.7336(5) -0.0109(5) 0.0159(15) Uani 1 1 d . .
H3 H 0.5950 0.7287 -0.0409 0.019 Uiso 1 1 calc R U
C4 C 0.7352(5) 0.7298(5) -0.0783(5) 0.0149(15) Uani 1 1 d . .
H4 H 0.7272 0.7233 -0.1535 0.018 Uiso 1 1 calc R U
C5 C 0.8266(5) 0.7356(5) -0.0339(6) 0.0158(15) Uani 1 1 d . .
H5 H 0.8798 0.7326 -0.0800 0.019 Uiso 1 1 calc R U
C6 C 0.8408(5) 0.7457(5) 0.0775(6) 0.0141(15) Uani 1 1 d . .
C7 C 0.5766(5) 0.7481(6) 0.1720(6) 0.0209(17) Uani 1 1 d . .
H7 H 0.5970 0.7453 0.2487 0.025 Uiso 1 1 calc R U
C8 C 0.5197(6) 0.8420(6) 0.1564(7) 0.033(2) Uani 1 1 d . .
H8A H 0.4635 0.8410 0.2021 0.050 Uiso 1 1 calc R U
H8B H 0.5596 0.8958 0.1760 0.050 Uiso 1 1 calc R U
H8C H 0.5006 0.8478 0.0813 0.050 Uiso 1 1 calc R U
C9 C 0.5109(5) 0.6610(6) 0.1507(7) 0.0294(19) Uani 1 1 d . .
H9A H 0.4547 0.6653 0.1963 0.044 Uiso 1 1 calc R U
H9B H 0.4917 0.6604 0.0753 0.044 Uiso 1 1 calc R U
H9C H 0.5452 0.6027 0.1672 0.044 Uiso 1 1 calc R U
C10 C 0.9427(4) 0.7502(5) 0.1220(6) 0.0166(15) Uani 1 1 d . .
H10 H 0.9391 0.7431 0.2017 0.020 Uiso 1 1 calc R U
C11 C 0.9893(5) 0.8479(6) 0.0975(7) 0.033(2) Uani 1 1 d . .
H11A H 1.0536 0.8490 0.1265 0.049 Uiso 1 1 calc R U
H11B H 0.9915 0.8578 0.0199 0.049 Uiso 1 1 calc R U
H11C H 0.9520 0.8982 0.1309 0.049 Uiso 1 1 calc R U
C12 C 1.0050(5) 0.6679(6) 0.0777(6) 0.031(2) Uani 1 1 d . .
H12A H 1.0688 0.6729 0.1074 0.046 Uiso 1 1 calc R U
H12B H 0.9772 0.6073 0.0985 0.046 Uiso 1 1 calc R U
H12C H 1.0079 0.6720 -0.0006 0.046 Uiso 1 1 calc R U
C13 C 0.7777(5) 0.8526(5) 0.3049(5) 0.0147(15) Uani 1 1 d . .
C14 C 0.7724(6) 0.9433(5) 0.2389(6) 0.0236(18) Uani 1 1 d . .
H14A H 0.7786 0.9980 0.2865 0.035 Uiso 1 1 calc R U
H14B H 0.8236 0.9440 0.1862 0.035 Uiso 1 1 calc R U
H14C H 0.7115 0.9462 0.2018 0.035 Uiso 1 1 calc R U
C15 C 0.7893(5) 0.8566(5) 0.4197(5) 0.0120(14) Uani 1 1 d . .
C16 C 0.8006(5) 0.9433(5) 0.4804(6) 0.0180(16) Uani 1 1 d . .
H16 H 0.8023 1.0023 0.4444 0.022 Uiso 1 1 calc R U
C17 C 0.8089(5) 0.9398(5) 0.5917(6) 0.0191(16) Uani 1 1 d . .
H17 H 0.8159 0.9963 0.6319 0.023 Uiso 1 1 calc R U
C18 C 0.8067(4) 0.8507(5) 0.6446(6) 0.0155(14) Uani 1 1 d . .
H18 H 0.8121 0.8470 0.7203 0.019 Uiso 1 1 calc R U
C19 C 0.7965(5) 0.7679(5) 0.5830(5) 0.0142(15) Uani 1 1 d . .
H19 H 0.7950 0.7089 0.6191 0.017 Uiso 1 1 calc R U
C20 C 0.6783(5) 0.5430(5) 0.3601(8) 0.0289(18) Uani 1 1 d . .
H20 H 0.6380 0.5836 0.3206 0.035 Uiso 1 1 calc R U
C21 C 0.7206(8) 0.4589(7) 0.3009(7) 0.0511(14) Uani 1 1 d . .
H21A H 0.6997 0.4004 0.3372 0.061 Uiso 1 1 calc R U
H21B H 0.6946 0.4579 0.2273 0.061 Uiso 1 1 calc R U
C22 C 0.8265(8) 0.4574(7) 0.2936(8) 0.0511(14) Uani 1 1 d . .
H22A H 0.8438 0.4391 0.2196 0.061 Uiso 1 1 calc R U
H22B H 0.8500 0.4072 0.3418 0.061 Uiso 1 1 calc R U
C23 C 0.8801(6) 0.5505(6) 0.3214(7) 0.029(2) Uani 1 1 d . .
H23 H 0.9007 0.5901 0.2647 0.034 Uiso 1 1 calc R U
C24 C 0.8985(6) 0.5771(6) 0.4256(7) 0.033(2) Uani 1 1 d . .
H24 H 0.9330 0.6337 0.4368 0.039 Uiso 1 1 calc R U
C25 C 0.8674(8) 0.5220(7) 0.5229(7) 0.0511(14) Uani 1 1 d . .
H25A H 0.8938 0.5538 0.5869 0.061 Uiso 1 1 calc R U
H25B H 0.8967 0.4587 0.5188 0.061 Uiso 1 1 calc R U
C26 C 0.7608(8) 0.5085(7) 0.5415(7) 0.0511(14) Uani 1 1 d . .
H26A H 0.7461 0.4406 0.5329 0.061 Uiso 1 1 calc R U
H26B H 0.7466 0.5256 0.6167 0.061 Uiso 1 1 calc R U
C27 C 0.6941(5) 0.5651(5) 0.4681(6) 0.0230(17) Uani 1 1 d . .
H27 H 0.6620 0.6179 0.4976 0.028 Uiso 1 1 calc R U
Fe1 Fe 0.77796(7) 0.65589(7) 0.36680(8) 0.0113(2) Uani 1 1 d . .
N1 N 0.7713(4) 0.7637(4) 0.2624(4) 0.0123(12) Uani 1 1 d . .
N2 N 0.7884(4) 0.7682(4) 0.4720(4) 0.0109(12) Uani 1 1 d . .

loop_
_atom_site_aniso_label
_atom_site_aniso_U_11
_atom_site_aniso_U_22
_atom_site_aniso_U_33
_atom_site_aniso_U_23
_atom_site_aniso_U_13
_atom_site_aniso_U_12
C1 0.013(3) 0.014(3) 0.007(3) 0.006(3) -0.003(3) -0.002(3)
C2 0.018(4) 0.014(4) 0.014(4) 0.004(3) -0.001(3) 0.000(3)
C3 0.017(4) 0.019(4) 0.012(3) 0.004(3) -0.008(3) -0.005(3)
C4 0.030(4) 0.012(4) 0.003(3) 0.000(3) 0.003(3) 0.001(3)
C5 0.015(4) 0.018(4) 0.015(4) 0.001(3) 0.007(3) 0.000(3)
C6 0.017(4) 0.011(4) 0.014(4) 0.003(3) -0.003(3) -0.001(3)
C7 0.013(4) 0.034(4) 0.015(4) 0.001(3) -0.001(3) -0.002(3)
C8 0.023(4) 0.037(5) 0.041(5) 0.002(4) 0.006(4) 0.009(4)
C9 0.015(4) 0.042(5) 0.031(5) 0.005(4) -0.001(3) -0.008(3)
C10 0.010(3) 0.030(4) 0.009(3) 0.010(3) 0.002(3) 0.002(3)
C11 0.019(4) 0.047(6) 0.031(5) 0.015(4) -0.011(3) -0.008(4)
C12 0.021(4) 0.049(5) 0.021(4) 0.014(4) 0.010(3) 0.009(4)
C13 0.017(4) 0.013(4) 0.014(4) 0.000(3) -0.004(3) 0.000(3)
C14 0.039(5) 0.015(4) 0.016(4) 0.002(3) -0.003(3) -0.002(4)
C15 0.008(3) 0.013(4) 0.014(3) 0.000(3) -0.001(3) -0.001(3)
C16 0.024(4) 0.011(4) 0.019(4) -0.002(3) 0.003(3) 0.004(3)
C17 0.027(4) 0.016(4) 0.015(3) -0.005(3) 0.003(3) 0.005(3)
C18 0.012(3) 0.023(4) 0.011(3) -0.002(3) -0.001(3) 0.000(3)
C19 0.013(4) 0.018(4) 0.011(3) 0.001(3) 0.003(3) 0.001(3)
C20 0.034(4) 0.015(4) 0.038(4) 0.009(4) -0.012(4) -0.010(3)
C21 0.087(4) 0.038(3) 0.029(2) -0.006(2) -0.008(3) 0.015(3)
C22 0.087(4) 0.038(3) 0.029(2) -0.006(2) -0.008(3) 0.015(3)
C23 0.031(5) 0.019(4) 0.036(5) 0.013(4) 0.021(4) 0.019(4)
C24 0.020(4) 0.021(4) 0.057(6) -0.011(4) -0.018(4) 0.008(3)
C25 0.087(4) 0.038(3) 0.029(2) -0.006(2) -0.008(3) 0.015(3)
C26 0.087(4) 0.038(3) 0.029(2) -0.006(2) -0.008(3) 0.015(3)
C27 0.028(4) 0.010(4) 0.031(4) -0.001(3) 0.017(4) -0.005(3)
Fe1 0.0147(6) 0.0100(5) 0.0093(4) 0.0004(5) 0.0011(5) -0.0002(5)
N1 0.013(3) 0.016(3) 0.008(3) -0.001(2) 0.000(2) 0.001(2)
N2 0.009(3) 0.017(3) 0.007(3) 0.002(2) 0.002(2) 0.002(2)

loop_
_atom_type_symbol
_atom_type_description
_atom_type_scat_dispersion_real
_atom_type_scat_dispersion_imag
_atom_type_scat_source
C C 0.0181 0.0091 'International Tables Vol C Tables 4.2.6.8 and 6.1.1.4'
H H 0.0000 0.0000 'International Tables Vol C Tables 4.2.6.8 and 6.1.1.4'
Fe Fe -1.1336 3.1974 'International Tables Vol C Tables 4.2.6.8 and 6.1.1.4'
N N 0.0311 0.0180 'International Tables Vol C Tables 4.2.6.8 and 6.1.1.4'

loop_
_geom_angle_atom_site_label_1
_geom_angle_atom_site_label_2
_geom_angle_atom_site_label_3
_geom_angle
C2 C1 C6 120.4(6)
C2 C1 N1 119.6(6)
C6 C1 N1 120.0(6)
C3 C2 C1 118.8(6)
C3 C2 C7 118.6(6)
C1 C2 C7 122.6(6)
C4 C3 C2 121.2(6)
C4 C3 H3 119.4
C2 C3 H3 119.4
C3 C4 C5 119.6(6)
C3 C4 H4 120.2
C5 C4 H4 120.2
C6 C5 C4 121.6(6)
C6 C5 H5 119.2
C4 C5 H5 119.2
C5 C6 C1 118.4(6)
C5 C6 C10 119.4(6)
C1 C6 C10 122.2(6)
C2 C7 C8 112.3(6)
C2 C7 C9 111.7(6)
C8 C7 C9 110.0(6)
C2 C7 H7 107.6
C8 C7 H7 107.6
C9 C7 H7 107.6
C7 C8 H8A 109.5
C7 C8 H8B 109.5
H8A C8 H8B 109.5
C7 C8 H8C 109.5
H8A C8 H8C 109.5
H8B C8 H8C 109.5
C7 C9 H9A 109.5
C7 C9 H9B 109.5
H9A C9 H9B 109.5
C7 C9 H9C 109.5
H9A C9 H9C 109.5
H9B C9 H9C 109.5
C6 C10 C11 111.1(6)
C6 C10 C12 111.6(6)
C11 C10 C12 110.7(6)
C6 C10 H10 107.8
C11 C10 H10 107.8
C12 C10 H10 107.8
C10 C11 H11A 109.5
C10 C11 H11B 109.5
H11A C11 H11B 109.5
C10 C11 H11C 109.5
H11A C11 H11C 109.5
H11B C11 H11C 109.5
C10 C12 H12A 109.5
C10 C12 H12B 109.5
H12A C12 H12B 109.5
C10 C12 H12C 109.5
H12A C12 H12C 109.5
H12B C12 H12C 109.5
N1 C13 C15 115.3(6)
N1 C13 C14 124.2(6)
C15 C13 C14 120.5(7)
C13 C14 H14A 109.5
C13 C14 H14B 109.5
H14A C14 H14B 109.5
C13 C14 H14C 109.5
H14A C14 H14C 109.5
H14B C14 H14C 109.5
N2 C15 C13 115.1(6)
N2 C15 C16 120.6(6)
C13 C15 C16 124.3(7)
C17 C16 C15 120.0(7)
C17 C16 H16 120.0
C15 C16 H16 120.0
C16 C17 C18 119.3(7)
C16 C17 H17 120.3
C18 C17 H17 120.3
C19 C18 C17 119.1(6)
C19 C18 H18 120.4
C17 C18 H18 120.4
N2 C19 C18 123.3(7)
N2 C19 H19 118.3
C18 C19 H19 118.3
C27 C20 C21 125.3(7)
C27 C20 Fe1 71.9(4)
C21 C20 Fe1 110.1(6)
C27 C20 H20 117.3
C21 C20 H20 117.3
Fe1 C20 H20 87.9
C22 C21 C20 115.7(8)
C22 C21 H21A 108.4
C20 C21 H21A 108.4
C22 C21 H21B 108.4
C20 C21 H21B 108.4
H21A C21 H21B 107.4
C21 C22 C23 117.4(8)
C21 C22 H22A 108.0
C23 C22 H22A 108.0
C21 C22 H22B 108.0
C23 C22 H22B 108.0
H22A C22 H22B 107.2
C24 C23 C22 122.2(7)
C24 C23 Fe1 71.9(5)
C22 C23 Fe1 108.5(6)
C24 C23 H23 118.9
C22 C23 H23 118.9
Fe1 C23 H23 89.6
C23 C24 C25 124.2(8)
C23 C24 Fe1 70.9(5)
C25 C24 Fe1 108.0(6)
C23 C24 H24 117.9
C25 C24 H24 117.9
Fe1 C24 H24 91.1
C24 C25 C26 118.2(8)
C24 C25 H25A 107.8
C26 C25 H25A 107.8
C24 C25 H25B 107.8
C26 C25 H25B 107.8
H25A C25 H25B 107.1
C27 C26 C25 116.5(8)
C27 C26 H26A 108.2
C25 C26 H26A 108.2
C27 C26 H26B 108.2
C25 C26 H26B 108.2
H26A C26 H26B 107.3
C20 C27 C26 123.5(7)
C20 C27 Fe1 70.0(4)
C26 C27 Fe1 108.7(6)
C20 C27 H27 118.2
C26 C27 H27 118.2
Fe1 C27 H27 91.3
N1 Fe1 N2 80.23(19)
N1 Fe1 C20 120.9(3)
N2 Fe1 C20 130.4(3)
N1 Fe1 C23 112.8(3)
N2 Fe1 C23 130.7(3)
C20 Fe1 C23 85.1(3)
N1 Fe1 C27 143.7(3)
N2 Fe1 C27 97.2(2)
C20 Fe1 C27 38.1(3)
C23 Fe1 C27 96.3(3)
N1 Fe1 C24 130.4(3)
N2 Fe1 C24 97.2(3)
C20 Fe1 C24 98.5(3)
C23 Fe1 C24 37.2(3)
C27 Fe1 C24 85.9(3)
C13 N1 C1 119.4(6)
C13 N1 Fe1 116.4(4)
C1 N1 Fe1 124.2(4)
C19 N2 C15 117.6(6)
C19 N2 Fe1 129.5(5)
C15 N2 Fe1 112.9(4)

loop_
_geom_bond_atom_site_label_1
_geom_bond_atom_site_label_2
_geom_bond_distance
C1 C2 1.397(9)
C1 C6 1.411(9)
C1 N1 1.443(8)
C2 C3 1.396(9)
C2 C7 1.515(9)
C3 C4 1.371(9)
C3 H3 0.9300
C4 C5 1.382(9)
C4 H4 0.9300
C5 C6 1.384(9)
C5 H5 0.9300
C6 C10 1.517(9)
C7 C8 1.535(10)
C7 C9 1.537(10)
C7 H7 0.9800
C8 H8A 0.9600
C8 H8B 0.9600
C8 H8C 0.9600
C9 H9A 0.9600
C9 H9B 0.9600
C9 H9C 0.9600
C10 C11 1.532(10)
C10 C12 1.531(10)
C10 H10 0.9800
C11 H11A 0.9600
C11 H11B 0.9600
C11 H11C 0.9600
C12 H12A 0.9600
C12 H12B 0.9600
C12 H12C 0.9600
C13 N1 1.341(9)
C13 C15 1.414(8)
C13 C14 1.497(10)
C14 H14A 0.9600
C14 H14B 0.9600
C14 H14C 0.9600
C15 N2 1.383(8)
C15 C16 1.422(9)
C16 C17 1.367(10)
C16 H16 0.9300
C17 C18 1.396(9)
C17 H17 0.9300
C18 C19 1.381(9)
C18 H18 0.9300
C19 N2 1.361(8)
C19 H19 0.9300
C20 C27 1.374(12)
C20 C21 1.493(12)
C20 Fe1 2.092(7)
C20 H20 0.9300
C21 C22 1.472(14)
C21 H21A 0.9700
C21 H21B 0.9700
C22 C23 1.528(12)
C22 H22A 0.9700
C22 H22B 0.9700
C23 C24 1.351(11)
C23 Fe1 2.111(7)
C23 H23 0.9300
C24 C25 1.478(13)
C24 Fe1 2.124(8)
C24 H24 0.9300
C25 C26 1.508(15)
C25 H25A 0.9700
C25 H25B 0.9700
C26 C27 1.511(12)
C26 H26A 0.9700
C26 H26B 0.9700
C27 Fe1 2.116(7)
C27 H27 0.9300
Fe1 N1 1.969(6)
Fe1 N2 2.026(6)

loop_
_geom_torsion_atom_site_label_1
_geom_torsion_atom_site_label_2
_geom_torsion_atom_site_label_3
_geom_torsion_atom_site_label_4
_geom_torsion
C6 C1 C2 C3 -1.9(10)
N1 C1 C2 C3 -179.9(6)
C6 C1 C2 C7 178.0(6)
N1 C1 C2 C7 0.0(10)
C1 C2 C3 C4 0.1(10)
C7 C2 C3 C4 -179.8(6)
C2 C3 C4 C5 1.0(10)
C3 C4 C5 C6 -0.3(10)
C4 C5 C6 C1 -1.5(10)
C4 C5 C6 C10 179.1(6)
C2 C1 C6 C5 2.6(10)
N1 C1 C6 C5 -179.4(6)
C2 C1 C6 C10 -178.0(6)
N1 C1 C6 C10 0.0(9)
C3 C2 C7 C8 -71.1(9)
C1 C2 C7 C8 109.0(8)
C3 C2 C7 C9 52.9(9)
C1 C2 C7 C9 -127.0(7)
C5 C6 C10 C11 74.3(8)
C1 C6 C10 C11 -105.1(7)
C5 C6 C10 C12 -49.7(8)
C1 C6 C10 C12 130.9(7)
N1 C13 C15 N2 -2.6(9)
C14 C13 C15 N2 176.9(6)
N1 C13 C15 C16 177.9(6)
C14 C13 C15 C16 -2.5(11)
N2 C15 C16 C17 -1.2(10)
C13 C15 C16 C17 178.3(7)
C15 C16 C17 C18 0.4(11)
C16 C17 C18 C19 0.1(10)
C17 C18 C19 N2 0.1(10)
C27 C20 C21 C22 -61.8(12)
Fe1 C20 C21 C22 19.8(10)
C20 C21 C22 C23 -14.2(12)
C21 C22 C23 C24 81.0(11)
C21 C22 C23 Fe1 1.1(10)
C22 C23 C24 C25 -1.7(14)
Fe1 C23 C24 C25 99.2(8)
C22 C23 C24 Fe1 -100.9(8)
C23 C24 C25 C26 -61.9(12)
Fe1 C24 C25 C26 16.8(10)
C24 C25 C26 C27 -8.9(12)
C21 C20 C27 C26 2.6(13)
Fe1 C20 C27 C26 -99.7(8)
C21 C20 C27 Fe1 102.2(8)
C25 C26 C27 C20 73.8(10)
C25 C26 C27 Fe1 -4.1(9)
C15 C13 N1 C1 180.0(6)
C14 C13 N1 C1 0.5(10)
C15 C13 N1 Fe1 0.6(8)
C14 C13 N1 Fe1 -178.9(6)
C2 C1 N1 C13 -92.7(8)
C6 C1 N1 C13 89.3(8)
C2 C1 N1 Fe1 86.7(7)
C6 C1 N1 Fe1 -91.3(6)
C18 C19 N2 C15 -0.9(9)
C18 C19 N2 Fe1 177.5(5)
C13 C15 N2 C19 -178.1(6)
C16 C15 N2 C19 1.4(9)
C13 C15 N2 Fe1 3.3(7)
C16 C15 N2 Fe1 -177.2(5)
